data_4100030
_journal_name_full 'Journal of the American Chemical Society'
_journal_paper_doi 10.1021/ja050160g
_journal_year 2005
_chemical_formula_sum 'C35 H36 Co O P S Si'
_chemical_formula_weight 622.69
_space_group_IT_number 2
_symmetry_cell_setting triclinic
_symmetry_space_group_name_Hall '-P 1'
_symmetry_space_group_name_H-M 'P -1'
_cell_angle_alpha 74.952(2)
_cell_angle_beta 89.251(2)
_cell_angle_gamma 75.278(2)
_cell_formula_units_Z 2
_cell_length_a 9.0966(12)
_cell_length_b 10.7124(14)
_cell_length_c 17.936(2)
_cell_measurement_temperature 218(2)
_cell_volume 1629.8(4)
_cod_depositor_comments
;
The following automatic conversions were performed:
'_symmetry_cell_setting' value 'Triclinic' changed to 'triclinic'
according to '/home/saulius/struct/CIF-dictionaries/cif_core.dic'
dictionary named 'cif_core.dic' version 2.4.1 from 2010-06-29.

Automatic conversion script
Id: cif_fix_enum 1527 2010-12-29 10:47:43Z saulius 
;
_cod_original_sg_symbol_H-M P-1
_cod_database_code 4100030

loop_
_symmetry_equiv_pos_as_xyz
'x, y, z'
'-x, -y, -z'

loop_
_atom_site_label
_atom_site_type_symbol
_atom_site_fract_x
_atom_site_fract_y
_atom_site_fract_z
_atom_site_U_iso_or_equiv
_atom_site_adp_type
_atom_site_occupancy
_atom_site_symmetry_multiplicity
_atom_site_calc_flag
_atom_site_refinement_flags
_atom_site_disorder_assembly
_atom_site_disorder_group
Co1 Co 0.19358(5) 0.47954(4) 0.21007(2) 0.03144(13) Uani 1 1 d . . .
S1 S -0.02916(9) 0.53448(8) 0.26423(4) 0.0349(2) Uani 1 1 d . . .
P1 P 0.30653(9) 0.36576(8) 0.32430(5) 0.0319(2) Uani 1 1 d . . .
Si1 Si 0.06105(12) 0.08989(10) 0.16312(6) 0.0476(3) Uani 1 1 d . . .
O1 O -0.0304(2) 0.6470(2) 0.30090(12) 0.0463(6) Uani 1 1 d . . .
C1 C 0.1406(3) 0.3294(3) 0.19510(17) 0.0354(7) Uani 1 1 d . . .
C2 C 0.1083(4) 0.2345(3) 0.18084(18) 0.0407(8) Uani 1 1 d . . .
C3 C 0.1979(8) 0.0244(6) 0.0963(4) 0.108(2) Uani 1 1 d . . .
H3A H 0.2017 0.0966 0.0513 0.16(3) Uiso 1 1 calc R . .
H3B H 0.1654 -0.0446 0.0802 0.14(2) Uiso 1 1 calc R . .
H3C H 0.2982 -0.0132 0.1225 0.12(2) Uiso 1 1 calc R . .
C4 C -0.1317(6) 0.1409(6) 0.1141(4) 0.106(2) Uani 1 1 d . . .
H4A H -0.2051 0.1836 0.1455 0.093(19) Uiso 1 1 calc R . .
H4B H -0.1587 0.0625 0.1073 0.118(19) Uiso 1 1 calc R . .
H4C H -0.1319 0.2032 0.0641 0.16(2) Uiso 1 1 calc R . .
C5 C 0.0668(5) -0.0353(4) 0.2563(2) 0.0650(11) Uani 1 1 d . . .
H5A H 0.1695 -0.0654 0.2798 0.076(13) Uiso 1 1 calc R . .
H5B H 0.0360 -0.1110 0.2477 0.115(17) Uiso 1 1 calc R . .
H5C H -0.0022 0.0046 0.2904 0.079(14) Uiso 1 1 calc R . .
C6 C -0.1652(3) 0.6101(3) 0.18297(17) 0.0351(7) Uani 1 1 d . . .
C7 C -0.2455(4) 0.7415(3) 0.1705(2) 0.0505(9) Uani 1 1 d . . .
H7 H -0.2254 0.7928 0.2025 0.048(10) Uiso 1 1 calc R . .
C8 C -0.3566(4) 0.7982(4) 0.1103(2) 0.0568(10) Uani 1 1 d . . .
H8 H -0.4112 0.8882 0.1025 0.069(12) Uiso 1 1 calc R . .
C9 C -0.3890(4) 0.7274(4) 0.06226(19) 0.0443(9) Uani 1 1 d . . .
C10 C -0.3079(4) 0.5948(4) 0.07630(19) 0.0469(9) Uani 1 1 d . . .
H10 H -0.3285 0.5434 0.0444 0.059(11) Uiso 1 1 calc R . .
C11 C -0.1978(4) 0.5362(3) 0.13571(19) 0.0445(9) Uani 1 1 d . . .
H11 H -0.1448 0.4457 0.1441 0.038(9) Uiso 1 1 calc R . .
C12 C -0.5108(4) 0.7887(4) -0.0019(2) 0.0636(11) Uani 1 1 d . . .
H12A H -0.5764 0.8700 0.0066 0.095(16) Uiso 1 1 calc R . .
H12B H -0.5707 0.7259 -0.0028 0.098(16) Uiso 1 1 calc R . .
H12C H -0.4641 0.8096 -0.0509 0.076(13) Uiso 1 1 calc R . .
C13 C 0.1812(3) 0.3100(3) 0.39850(17) 0.0318(7) Uani 1 1 d . . .
C14 C 0.1063(4) 0.2173(3) 0.38750(19) 0.0459(9) Uani 1 1 d . . .
H14 H 0.1216 0.1860 0.3429 0.051(10) Uiso 1 1 calc R . .
C15 C 0.0101(4) 0.1711(4) 0.4414(2) 0.0526(10) Uani 1 1 d . . .
H15 H -0.0403 0.1090 0.4331 0.052(10) Uiso 1 1 calc R . .
C16 C -0.0130(4) 0.2153(4) 0.5077(2) 0.0524(10) Uani 1 1 d . . .
H16 H -0.0777 0.1824 0.5447 0.075(12) Uiso 1 1 calc R . .
C17 C 0.0592(4) 0.3076(4) 0.5191(2) 0.0486(9) Uani 1 1 d . . .
H17 H 0.0435 0.3387 0.5638 0.048(10) Uiso 1 1 calc R . .
C18 C 0.1551(3) 0.3546(3) 0.46479(18) 0.0388(8) Uani 1 1 d . . .
H18 H 0.2036 0.4181 0.4729 0.034(8) Uiso 1 1 calc R . .
C19 C 0.4489(3) 0.2091(3) 0.32752(18) 0.0367(8) Uani 1 1 d . . .
C20 C 0.4873(4) 0.1665(3) 0.2618(2) 0.0468(9) Uani 1 1 d . . .
H20 H 0.4396 0.2190 0.2137 0.048(10) Uiso 1 1 calc R . .
C21 C 0.5958(4) 0.0469(4) 0.2662(2) 0.0599(10) Uani 1 1 d . . .
H21 H 0.6211 0.0186 0.2212 0.079(13) Uiso 1 1 calc R . .
C22 C 0.6653(4) -0.0294(4) 0.3359(2) 0.0609(11) Uani 1 1 d . . .
H22 H 0.7383 -0.1106 0.3387 0.049(9) Uiso 1 1 calc R . .
C23 C 0.6298(4) 0.0111(4) 0.4021(2) 0.0606(11) Uani 1 1 d . . .
H23 H 0.6795 -0.0413 0.4498 0.071(12) Uiso 1 1 calc R . .
C24 C 0.5202(4) 0.1298(3) 0.3980(2) 0.0510(9) Uani 1 1 d . . .
H24 H 0.4941 0.1566 0.4434 0.053(10) Uiso 1 1 calc R . .
C25 C 0.4095(3) 0.4644(3) 0.36156(17) 0.0356(7) Uani 1 1 d . . .
C26 C 0.5662(4) 0.4327(4) 0.36939(18) 0.0466(9) Uani 1 1 d . . .
H26 H 0.6237 0.3517 0.3611 0.048(10) Uiso 1 1 calc R . .
C27 C 0.6404(4) 0.5190(4) 0.3894(2) 0.0578(10) Uani 1 1 d . . .
H27 H 0.7473 0.4963 0.3944 0.066(11) Uiso 1 1 calc R . .
C28 C 0.5574(5) 0.6372(4) 0.4019(2) 0.0589(11) Uani 1 1 d . . .
H28 H 0.6074 0.6959 0.4150 0.075(12) Uiso 1 1 calc R . .
C29 C 0.4020(4) 0.6697(4) 0.3951(2) 0.0547(10) Uani 1 1 d . . .
H29 H 0.3455 0.7500 0.4047 0.064(12) Uiso 1 1 calc R . .
C30 C 0.3272(4) 0.5851(3) 0.37439(19) 0.0455(9) Uani 1 1 d . . .
H30 H 0.2203 0.6093 0.3689 0.046(9) Uiso 1 1 calc R . .
C31 C 0.3271(5) 0.4946(4) 0.1135(2) 0.0573(10) Uani 1 1 d . . .
H31 H 0.3780 0.4199 0.0915 0.066(11) Uiso 1 1 calc R . .
C32 C 0.3905(4) 0.5368(4) 0.1684(2) 0.0604(11) Uani 1 1 d . . .
H32 H 0.4946 0.4977 0.1929 0.060(11) Uiso 1 1 calc R . .
C33 C 0.2827(5) 0.6460(4) 0.1832(2) 0.0530(10) Uani 1 1 d . . .
H33 H 0.2983 0.6980 0.2193 0.099(15) Uiso 1 1 calc R . .
C34 C 0.1531(4) 0.6719(3) 0.1361(2) 0.0500(9) Uani 1 1 d . . .
H34 H 0.0600 0.7455 0.1329 0.076(12) Uiso 1 1 calc R . .
C35 C 0.1772(5) 0.5769(4) 0.09297(19) 0.0537(10) Uani 1 1 d . . .
H35 H 0.1056 0.5722 0.0533 0.080(13) Uiso 1 1 calc R . .

loop_
_atom_site_aniso_label
_atom_site_aniso_U_11
_atom_site_aniso_U_22
_atom_site_aniso_U_33
_atom_site_aniso_U_23
_atom_site_aniso_U_13
_atom_site_aniso_U_12
Co1 0.0384(3) 0.0259(2) 0.0292(2) -0.00644(18) 0.00256(19) -0.00769(19)
S1 0.0362(5) 0.0347(5) 0.0315(4) -0.0091(4) -0.0010(4) -0.0043(4)
P1 0.0331(5) 0.0303(4) 0.0313(4) -0.0080(4) 0.0011(4) -0.0064(4)
Si1 0.0576(7) 0.0411(6) 0.0520(6) -0.0174(5) 0.0045(5) -0.0215(5)
O1 0.0488(14) 0.0492(14) 0.0449(14) -0.0262(12) -0.0026(11) -0.0053(11)
C1 0.0368(18) 0.0325(18) 0.0327(18) -0.0064(15) -0.0009(14) -0.0034(15)
C2 0.044(2) 0.0333(19) 0.042(2) -0.0110(16) -0.0041(16) -0.0047(16)
C3 0.158(7) 0.072(3) 0.130(5) -0.064(4) 0.080(5) -0.058(4)
C4 0.103(5) 0.123(5) 0.094(4) 0.005(4) -0.035(4) -0.066(4)
C5 0.080(3) 0.047(2) 0.067(3) -0.011(2) -0.001(3) -0.018(2)
C6 0.0334(18) 0.0349(18) 0.0344(18) -0.0099(15) 0.0010(14) -0.0037(14)
C7 0.057(2) 0.037(2) 0.054(2) -0.0201(18) -0.0124(19) 0.0031(17)
C8 0.053(2) 0.037(2) 0.066(3) -0.008(2) -0.012(2) 0.0064(18)
C9 0.0350(19) 0.054(2) 0.037(2) -0.0056(17) -0.0030(15) -0.0051(17)
C10 0.043(2) 0.056(2) 0.042(2) -0.0214(19) -0.0047(17) -0.0044(18)
C11 0.043(2) 0.037(2) 0.050(2) -0.0149(17) -0.0058(17) -0.0002(16)
C12 0.056(2) 0.069(3) 0.051(3) -0.003(2) -0.011(2) -0.003(2)
C13 0.0329(17) 0.0303(17) 0.0286(17) -0.0048(14) -0.0029(14) -0.0047(14)
C14 0.061(2) 0.045(2) 0.0328(19) -0.0067(17) 0.0040(17) -0.0201(18)
C15 0.060(2) 0.049(2) 0.050(2) -0.0034(19) 0.0022(19) -0.026(2)
C16 0.047(2) 0.051(2) 0.047(2) 0.0047(19) 0.0135(18) -0.0092(19)
C17 0.047(2) 0.049(2) 0.039(2) -0.0100(18) 0.0092(17) 0.0051(18)
C18 0.0374(19) 0.0358(19) 0.0396(19) -0.0096(16) -0.0026(16) -0.0035(16)
C19 0.0305(17) 0.0314(18) 0.043(2) -0.0039(15) 0.0030(15) -0.0042(14)
C20 0.048(2) 0.042(2) 0.043(2) -0.0101(18) 0.0044(17) -0.0004(17)
C21 0.056(3) 0.051(2) 0.063(3) -0.017(2) 0.010(2) 0.005(2)
C22 0.046(2) 0.037(2) 0.086(3) -0.010(2) 0.016(2) 0.0064(18)
C23 0.048(2) 0.048(2) 0.062(3) 0.009(2) -0.002(2) 0.0056(19)
C24 0.053(2) 0.045(2) 0.043(2) -0.0032(18) 0.0039(18) 0.0004(18)
C25 0.0327(18) 0.0378(19) 0.0334(18) -0.0062(15) -0.0027(14) -0.0070(15)
C26 0.041(2) 0.050(2) 0.048(2) -0.0112(18) -0.0008(17) -0.0120(18)
C27 0.038(2) 0.073(3) 0.062(3) -0.009(2) -0.0046(19) -0.023(2)
C28 0.063(3) 0.055(3) 0.065(3) -0.012(2) -0.014(2) -0.030(2)
C29 0.059(3) 0.044(2) 0.063(3) -0.015(2) -0.012(2) -0.013(2)
C30 0.039(2) 0.047(2) 0.053(2) -0.0168(18) -0.0040(17) -0.0103(17)
C31 0.078(3) 0.046(2) 0.042(2) -0.0068(19) 0.025(2) -0.011(2)
C32 0.046(2) 0.073(3) 0.051(2) 0.009(2) 0.013(2) -0.022(2)
C33 0.075(3) 0.046(2) 0.046(2) -0.0058(19) 0.010(2) -0.036(2)
C34 0.058(2) 0.0292(19) 0.051(2) 0.0077(17) 0.0085(19) -0.0093(18)
C35 0.078(3) 0.056(2) 0.0279(19) 0.0013(18) -0.0015(19) -0.031(2)
